data_7124505
loop_
_publ_author_name
'Ang, M Trisha C'
'Gumbau-Brisa, Roger'
'Allan, David S.'
'McDonald, Robert'
'Ferguson, Michael J.'
'Holbein, Bruce E.'
'Bierenstiel, Matthias'

_publ_section_title
;
 DIBI, a 3-hydroxypyridin-4-one chelator iron-binding polymer with
 enhanced antimicrobial activity.
;
_journal_issue 7
_journal_name_full MedChemComm
_journal_page_first 1206
_journal_page_last 1212
_journal_paper_doi 10.1039/c8md00192h
_journal_volume 9
_journal_year 2018
_chemical_formula_moiety 'C19 H22 N2 O3'
_chemical_formula_sum 'C19 H22 N2 O3'
_chemical_formula_weight 326.38
_chemical_name_systematic N-(2-{3-(benzyloxy)-2-methyl-4-oxopyridin-1(4H)-yl}ethyl)-2-methylprop-2-enamide
_space_group_crystal_system orthorhombic
_space_group_IT_number 19
_space_group_name_Hall 'P 2ac 2ab'
_space_group_name_H-M_alt 'P 21 21 21'
_symmetry_space_group_name_Hall 'P 2ac 2ab'
_symmetry_space_group_name_H-M 'P 21 21 21'
_atom_sites_solution_hydrogens mixed
_audit_creation_method SHELXL-2016/6
_audit_update_record
;
2017-12-20 deposited with the CCDC.
2018-06-12 downloaded from the CCDC.
;
_cell_angle_alpha 90
_cell_angle_beta 90
_cell_angle_gamma 90
_cell_formula_units_Z 4
_cell_length_a 7.24927(18)
_cell_length_b 12.5565(3)
_cell_length_c 19.2992(5)
_cell_measurement_reflns_used 9847
_cell_measurement_temperature 173(2)
_cell_measurement_theta_max 73.71
_cell_measurement_theta_min 4.20
_cell_volume 1756.72(8)
_computing_cell_refinement 'Bruker SAINT'
_computing_data_collection 'Bruker APEX2'
_computing_data_reduction 'Bruker SAINT'
_computing_molecular_graphics 'Bruker SHELXTL'
_computing_publication_material 'Bruker SHELXTL'
_computing_structure_refinement 'SHELXL-2016/6 (Sheldrick, 2016)'
_computing_structure_solution 'SHELXD (Schneider & Sheldrick, 2002)'
_diffrn_ambient_temperature 173(2)
_diffrn_measured_fraction_theta_full 1.000
_diffrn_measured_fraction_theta_max 0.995
_diffrn_measurement_device_type 'Bruker APEX-II CCD'
_diffrn_measurement_method '\f and \w scans'
_diffrn_radiation_type CuK\a
_diffrn_radiation_wavelength 1.54178
_diffrn_reflns_av_R_equivalents 0.0373
_diffrn_reflns_av_unetI/netI 0.0281
_diffrn_reflns_Laue_measured_fraction_full 1.000
_diffrn_reflns_Laue_measured_fraction_max 0.995
_diffrn_reflns_limit_h_max 8
_diffrn_reflns_limit_h_min -8
_diffrn_reflns_limit_k_max 15
_diffrn_reflns_limit_k_min -15
_diffrn_reflns_limit_l_max 24
_diffrn_reflns_limit_l_min -24
_diffrn_reflns_number 12699
_diffrn_reflns_point_group_measured_fraction_full 1.000
_diffrn_reflns_point_group_measured_fraction_max 0.995
_diffrn_reflns_theta_full 67.679
_diffrn_reflns_theta_max 74.071
_diffrn_reflns_theta_min 4.200
_exptl_absorpt_coefficient_mu 0.679
_exptl_absorpt_correction_T_max 1.0000
_exptl_absorpt_correction_T_min 0.7087
_exptl_absorpt_correction_type numerical
_exptl_absorpt_process_details 'SADABS 2016/2 (Krause et al., 2015)'
_exptl_crystal_colour colourless
_exptl_crystal_density_diffrn 1.234
_exptl_crystal_description prism
_exptl_crystal_F_000 696
_exptl_crystal_size_max 0.546
_exptl_crystal_size_mid 0.196
_exptl_crystal_size_min 0.142
_refine_diff_density_max 0.119
_refine_diff_density_min -0.200
_refine_diff_density_rms 0.047
_refine_ls_abs_structure_details
; 
 Flack x determined using 1465 quotients [(I+)-(I-)]/[(I+)+(I-)] 
 (Parsons, Flack and Wagner, Acta Cryst. B69 (2013) 249-259). 
;
_refine_ls_abs_structure_Flack 0.01(4)
_refine_ls_extinction_method none
_refine_ls_goodness_of_fit_ref 1.062
_refine_ls_hydrogen_treatment mixed
_refine_ls_matrix_type full
_refine_ls_number_parameters 223
_refine_ls_number_reflns 3548
_refine_ls_number_restraints 0
_refine_ls_restrained_S_all 1.062
_refine_ls_R_factor_all 0.0322
_refine_ls_R_factor_gt 0.0318
_refine_ls_shift/su_max 0.000
_refine_ls_shift/su_mean 0.000
_refine_ls_structure_factor_coef Fsqd
_refine_ls_weighting_details 'w=1/[\s^2^(Fo^2^)+(0.0499P)^2^+0.1872P] where P=(Fo^2^+2Fc^2^)/3'
_refine_ls_weighting_scheme calc
_refine_ls_wR_factor_gt 0.0836
_refine_ls_wR_factor_ref 0.0841
_reflns_Friedel_coverage 0.732
_reflns_Friedel_fraction_full 1.000
_reflns_Friedel_fraction_max 0.995
_reflns_number_gt 3497
_reflns_number_total 3548
_reflns_threshold_expression 'I > 2\s(I)'
_cod_data_source_file c8md00192h2.cif
_cod_data_source_block cbu1702
_cod_database_code 7124505
_shelx_shelxl_version_number 2016/6
_shelx_space_group_comment
; 
The symmetry employed for this shelxl refinement is uniquely defined 
by the following loop, which should always be used as a source of 
symmetry information in preference to the above space-group names. 
They are only intended as comments. 
;
_shelx_estimated_absorpt_t_min 0.708
_shelx_estimated_absorpt_t_max 0.910

loop_
_space_group_symop_operation_xyz
'x, y, z'
'-x+1/2, -y, z+1/2'
'-x, y+1/2, -z+1/2'
'x+1/2, -y+1/2, -z'

loop_
_atom_site_label
_atom_site_type_symbol
_atom_site_fract_x
_atom_site_fract_y
_atom_site_fract_z
_atom_site_U_iso_or_equiv
_atom_site_adp_type
_atom_site_occupancy
_atom_site_site_symmetry_order
_atom_site_calc_flag
_atom_site_refinement_flags_posn
_atom_site_refinement_flags_adp
O1 O 0.5394(2) -0.09809(11) 0.08569(8) 0.0507(4) Uani 1 1 d . .
O2 O -0.15076(15) 0.18658(8) 0.16739(6) 0.0299(2) Uani 1 1 d . .
O3 O -0.41697(15) 0.09418(10) 0.25142(6) 0.0352(3) Uani 1 1 d . .
N1 N 0.44857(19) -0.22656(12) 0.15938(8) 0.0341(3) Uani 1 1 d . .
H1N H 0.469(3) -0.284(2) 0.1810(12) 0.045(6) Uiso 1 1 d . .
N2 N 0.09181(17) -0.04338(10) 0.23403(6) 0.0273(3) Uani 1 1 d . .
C1 C 0.5713(2) -0.18202(13) 0.11592(8) 0.0326(3) Uani 1 1 d . .
C2 C 0.7481(2) -0.24263(13) 0.10520(9) 0.0333(3) Uani 1 1 d . .
C3 C 0.8512(3) -0.2158(2) 0.04955(11) 0.0552(5) Uani 1 1 d . .
H3A H 0.963188 -0.252527 0.040366 0.066 Uiso 1 1 calc R U
H3B H 0.811789 -0.160256 0.019605 0.066 Uiso 1 1 calc R U
C4 C 0.8006(2) -0.32767(15) 0.15371(10) 0.0388(4) Uani 1 1 d . .
H4A H 0.918548 -0.358667 0.139298 0.047 Uiso 1 1 calc R U
H4B H 0.705299 -0.383049 0.153726 0.047 Uiso 1 1 calc R U
H4C H 0.812794 -0.297991 0.200450 0.047 Uiso 1 1 calc R U
C5 C 0.2686(2) -0.17904(13) 0.17028(9) 0.0353(4) Uani 1 1 d . .
H5A H 0.178354 -0.235674 0.181480 0.042 Uiso 1 1 calc R U
H5B H 0.227795 -0.143759 0.127036 0.042 Uiso 1 1 calc R U
C6 C 0.2721(2) -0.09765(13) 0.22890(8) 0.0304(3) Uani 1 1 d . .
H6A H 0.300151 -0.133922 0.273207 0.036 Uiso 1 1 calc R U
H6B H 0.370179 -0.044500 0.220053 0.036 Uiso 1 1 calc R U
C7 C 0.0532(2) 0.04687(12) 0.19629(7) 0.0257(3) Uani 1 1 d . .
C8 C -0.1185(2) 0.09180(11) 0.20143(8) 0.0258(3) Uani 1 1 d . .
C9 C -0.2631(2) 0.04930(12) 0.24493(8) 0.0280(3) Uani 1 1 d . .
C10 C -0.2131(2) -0.04696(13) 0.27990(8) 0.0331(3) Uani 1 1 d . .
H10 H -0.301883 -0.082172 0.307933 0.040 Uiso 1 1 calc R U
C11 C -0.0416(2) -0.08891(13) 0.27382(8) 0.0317(3) Uani 1 1 d . .
H11 H -0.013410 -0.152521 0.298274 0.038 Uiso 1 1 calc R U
C12 C 0.2030(2) 0.09518(13) 0.15309(9) 0.0329(3) Uani 1 1 d . .
H12A H 0.150790 0.151091 0.123592 0.039 Uiso 1 1 calc R U
H12B H 0.259016 0.040009 0.123979 0.039 Uiso 1 1 calc R U
H12C H 0.297293 0.126044 0.183443 0.039 Uiso 1 1 calc R U
C13 C -0.2687(2) 0.17571(13) 0.10734(9) 0.0352(4) Uani 1 1 d . .
H13A H -0.388771 0.144323 0.120795 0.042 Uiso 1 1 calc R U
H13B H -0.210170 0.128767 0.072482 0.042 Uiso 1 1 calc R U
C14 C -0.2962(3) 0.28519(13) 0.07807(8) 0.0339(3) Uani 1 1 d . .
C15 C -0.1461(3) 0.34226(16) 0.05217(9) 0.0434(4) Uani 1 1 d . .
H15 H -0.026895 0.310781 0.052065 0.052 Uiso 1 1 calc R U
C16 C -0.1694(4) 0.44391(19) 0.02675(10) 0.0563(6) Uani 1 1 d . .
H16 H -0.066417 0.482211 0.009229 0.068 Uiso 1 1 calc R U
C17 C -0.3424(4) 0.49024(16) 0.02672(11) 0.0601(7) Uani 1 1 d . .
H17 H -0.358044 0.560385 0.009237 0.072 Uiso 1 1 calc R U
C18 C -0.4917(4) 0.43521(18) 0.05188(11) 0.0553(6) Uani 1 1 d . .
H18 H -0.610569 0.467120 0.051625 0.066 Uiso 1 1 calc R U
C19 C -0.4687(3) 0.33233(16) 0.07782(10) 0.0430(4) Uani 1 1 d . .
H19 H -0.572014 0.294460 0.095409 0.052 Uiso 1 1 calc R U

loop_
_atom_site_aniso_label
_atom_site_aniso_U_11
_atom_site_aniso_U_22
_atom_site_aniso_U_33
_atom_site_aniso_U_23
_atom_site_aniso_U_13
_atom_site_aniso_U_12
O1 0.0463(8) 0.0483(7) 0.0577(8) 0.0229(6) 0.0010(6) 0.0081(6)
O2 0.0253(5) 0.0259(5) 0.0383(6) 0.0013(4) -0.0057(4) -0.0006(4)
O3 0.0197(5) 0.0387(6) 0.0472(6) -0.0069(5) 0.0040(5) 0.0025(4)
N1 0.0229(6) 0.0330(7) 0.0464(7) 0.0059(6) 0.0032(6) 0.0059(5)
N2 0.0185(6) 0.0312(6) 0.0320(6) 0.0025(5) 0.0005(5) 0.0017(5)
C1 0.0277(8) 0.0354(8) 0.0347(7) 0.0032(6) -0.0024(6) -0.0001(6)
C2 0.0236(8) 0.0406(8) 0.0357(8) -0.0003(6) 0.0001(6) -0.0012(6)
C3 0.0358(10) 0.0791(15) 0.0508(11) 0.0152(11) 0.0103(9) 0.0036(10)
C4 0.0240(8) 0.0452(9) 0.0471(9) 0.0010(7) 0.0017(7) 0.0071(7)
C5 0.0202(7) 0.0361(8) 0.0496(9) -0.0021(7) -0.0028(7) 0.0032(6)
C6 0.0182(7) 0.0342(7) 0.0387(7) 0.0043(6) -0.0029(6) 0.0034(6)
C7 0.0210(7) 0.0283(6) 0.0278(6) -0.0006(6) -0.0011(5) -0.0027(6)
C8 0.0216(7) 0.0251(6) 0.0308(7) -0.0021(6) -0.0025(5) -0.0018(5)
C9 0.0195(7) 0.0320(7) 0.0325(7) -0.0067(6) 0.0007(5) -0.0015(6)
C10 0.0242(7) 0.0380(8) 0.0372(8) 0.0046(6) 0.0065(6) -0.0036(7)
C11 0.0273(8) 0.0329(7) 0.0349(7) 0.0055(6) 0.0014(6) -0.0014(6)
C12 0.0227(7) 0.0375(7) 0.0386(8) 0.0064(6) 0.0047(6) -0.0006(6)
C13 0.0370(9) 0.0342(7) 0.0345(8) -0.0014(6) -0.0068(7) -0.0026(7)
C14 0.0396(9) 0.0367(8) 0.0254(7) -0.0017(6) -0.0031(6) -0.0021(7)
C15 0.0474(11) 0.0495(10) 0.0334(8) 0.0035(7) 0.0014(8) -0.0071(8)
C16 0.0805(16) 0.0527(11) 0.0357(9) 0.0089(8) -0.0028(9) -0.0196(12)
C17 0.104(2) 0.0365(9) 0.0400(10) 0.0059(8) -0.0131(12) 0.0039(12)
C18 0.0744(15) 0.0479(11) 0.0436(10) -0.0029(8) -0.0075(10) 0.0195(11)
C19 0.0450(10) 0.0466(10) 0.0375(8) -0.0001(7) 0.0008(8) 0.0055(8)

loop_
_atom_type_symbol
_atom_type_description
_atom_type_scat_dispersion_real
_atom_type_scat_dispersion_imag
_atom_type_scat_source
C C 0.0181 0.0091 'International Tables Vol C Tables 4.2.6.8 and 6.1.1.4'
H H 0.0000 0.0000 'International Tables Vol C Tables 4.2.6.8 and 6.1.1.4'
N N 0.0311 0.0180 'International Tables Vol C Tables 4.2.6.8 and 6.1.1.4'
O O 0.0492 0.0322 'International Tables Vol C Tables 4.2.6.8 and 6.1.1.4'

loop_
_geom_angle_atom_site_label_1
_geom_angle_atom_site_label_2
_geom_angle_atom_site_label_3
_geom_angle
C8 O2 C13 113.61(11)
C1 N1 C5 120.98(14)
C11 N2 C7 120.00(13)
C11 N2 C6 118.22(13)
C7 N2 C6 121.64(12)
O1 C1 N1 121.96(16)
O1 C1 C2 121.98(16)
N1 C1 C2 116.04(14)
C3 C2 C4 122.97(17)
C3 C2 C1 117.03(17)
C4 C2 C1 120.00(14)
N1 C5 C6 111.61(13)
N2 C6 C5 110.13(12)
C8 C7 N2 119.07(13)
C8 C7 C12 122.16(13)
N2 C7 C12 118.72(13)
C7 C8 O2 118.36(13)
C7 C8 C9 123.30(13)
O2 C8 C9 118.16(13)
O3 C9 C10 123.86(14)
O3 C9 C8 122.45(14)
C10 C9 C8 113.69(13)
C11 C10 C9 121.33(14)
C10 C11 N2 122.51(15)
O2 C13 C14 107.09(12)
C19 C14 C15 118.94(17)
C19 C14 C13 120.92(16)
C15 C14 C13 120.12(17)
C16 C15 C14 120.5(2)
C15 C16 C17 120.1(2)
C18 C17 C16 120.23(18)
C17 C18 C19 119.9(2)
C14 C19 C18 120.4(2)

loop_
_geom_bond_atom_site_label_1
_geom_bond_atom_site_label_2
_geom_bond_distance
O1 C1 1.226(2)
O2 C8 1.3794(18)
O2 C13 1.4468(19)
O3 C9 1.2558(19)
N1 C1 1.345(2)
N1 C5 1.450(2)
N2 C11 1.3606(19)
N2 C7 1.376(2)
N2 C6 1.4772(19)
C1 C2 1.505(2)
C2 C3 1.351(3)
C2 C4 1.470(2)
C5 C6 1.525(2)
C7 C8 1.370(2)
C7 C12 1.498(2)
C8 C9 1.445(2)
C9 C10 1.431(2)
C10 C11 1.355(2)
C13 C14 1.499(2)
C14 C19 1.383(3)
C14 C15 1.396(3)
C15 C16 1.378(3)
C16 C17 1.383(4)
C17 C18 1.373(4)
C18 C19 1.395(3)

loop_
_geom_hbond_atom_site_label_D
_geom_hbond_atom_site_label_H
_geom_hbond_atom_site_label_A
_geom_hbond_distance_DH
_geom_hbond_distance_HA
_geom_hbond_distance_DA
_geom_hbond_angle_DHA
_geom_hbond_site_symmetry_A
N1 H1N O3 0.85(2) 2.04(2) 2.8429(19) 157(2) 3_545

loop_
_geom_torsion_atom_site_label_1
_geom_torsion_atom_site_label_2
_geom_torsion_atom_site_label_3
_geom_torsion_atom_site_label_4
_geom_torsion
C5 N1 C1 O1 2.6(3)
C5 N1 C1 C2 -175.96(14)
O1 C1 C2 C3 -15.4(3)
N1 C1 C2 C3 163.17(18)
O1 C1 C2 C4 165.41(17)
N1 C1 C2 C4 -16.1(2)
C1 N1 C5 C6 -88.8(2)
C11 N2 C6 C5 87.40(17)
C7 N2 C6 C5 -88.23(17)
N1 C5 C6 N2 174.47(13)
C11 N2 C7 C8 2.3(2)
C6 N2 C7 C8 177.88(13)
C11 N2 C7 C12 179.90(14)
C6 N2 C7 C12 -4.5(2)
N2 C7 C8 O2 175.22(12)
C12 C7 C8 O2 -2.3(2)
N2 C7 C8 C9 0.1(2)
C12 C7 C8 C9 -177.38(14)
C13 O2 C8 C7 108.05(15)
C13 O2 C8 C9 -76.58(17)
C7 C8 C9 O3 176.73(13)
O2 C8 C9 O3 1.6(2)
C7 C8 C9 C10 -2.6(2)
O2 C8 C9 C10 -177.72(12)
O3 C9 C10 C11 -176.46(15)
C8 C9 C10 C11 2.9(2)
C9 C10 C11 N2 -0.7(3)
C7 N2 C11 C10 -2.1(2)
C6 N2 C11 C10 -177.79(15)
C8 O2 C13 C14 177.83(13)
O2 C13 C14 C19 -114.93(16)
O2 C13 C14 C15 63.41(19)
C19 C14 C15 C16 0.0(3)
C13 C14 C15 C16 -178.40(16)
C14 C15 C16 C17 0.0(3)
C15 C16 C17 C18 -0.1(3)
C16 C17 C18 C19 0.3(3)
C15 C14 C19 C18 0.2(3)
C13 C14 C19 C18 178.53(16)
C17 C18 C19 C14 -0.3(3)
